data_4327966
loop_
_publ_author_name
'Alexander N. Kornev'
'Vyacheslav V. Sushev'
'Yulia S. Panova'
'Natalia V. Belina'
'Olga V. Lukoyanova'
'Georgy K. Fukin'
'Sergey Y. Ketkov'
'Gleb A. Abakumov'
'Peter L\"onnecke'
'Evamarie Hey-Hawkins'

_publ_contact_author G.K.Fukin
_publ_contact_author_email gera@iomc.ras.ru
_publ_section_title
;
 The Intramolecular Rearrangement of Phosphinohydrazides [R'2P-NR-NR-M]
 \\rightarrow [RN=PR'2-NR-M]: General Rules and Exceptions.
 Transformations of Bulky Phosphinohydrazines (R-NH-N(PPh2)2, R =tBu,
 Ph2P)
;
_journal_name_full 'Inorganic Chemistry'
_journal_page_first 874
_journal_page_last 881
_journal_paper_doi 10.1021/ic201617p
_journal_volume 51
_journal_year 2012
_chemical_formula_sum 'C28 H30 N2 P2'
_chemical_formula_weight 456.48
_chemical_name_systematic
;
 ?
;
_space_group_IT_number 14
_symmetry_cell_setting monoclinic
_symmetry_space_group_name_Hall '-P 2ybc'
_symmetry_space_group_name_H-M 'P 1 21/c 1'
_atom_sites_solution_hydrogens geom
_atom_sites_solution_primary direct
_atom_sites_solution_secondary difmap
_audit_conform_dict_location ftp://ftp.iucr.org/pub/cif_core.dic
_audit_conform_dict_name cif_core.dic
_audit_conform_dict_version 2.3
_audit_creation_date 2007-10-15T17:23:41-00:00
_audit_creation_method 'WinGX routine CIF_UPDATE'
_cell_angle_alpha 90
_cell_angle_beta 90.036(2)
_cell_angle_gamma 90
_cell_formula_units_Z 8
_cell_length_a 12.2853(2)
_cell_length_b 31.6711(5)
_cell_length_c 12.8947(3)
_cell_measurement_reflns_used 39261
_cell_measurement_temperature 130(2)
_cell_measurement_theta_max 32.2339
_cell_measurement_theta_min 2.6158
_cell_volume 5017.18(16)
_computing_cell_refinement
;
        CrysAlis RED, Oxford Diffraction Ltd.,
        Version 1.171.32.5 (release 08-05-2007 CrysAlis171 .NET)
        (compiled May  8 2007,13:10:02)
;
_computing_data_collection
;
        CrysAlis CCD, Oxford Diffraction Ltd.,
        Version 1.171.32.5 (release 08-05-2007 CrysAlis171 .NET)
        (compiled May  8 2007,13:10:02)
;
_computing_data_reduction
;
        CrysAlis RED, Oxford Diffraction Ltd.,
        Version 1.171.32.5 (release 08-05-2007 CrysAlis171 .NET)
        (compiled May  8 2007,13:10:02)
;
_computing_molecular_graphics 'ORTEP3 for Windows (L. J. Farrugia, 1997)'
_computing_publication_material 'WINGX  (L.J. Farrugia,1999)'
_computing_structure_refinement 'SHELXL-97 (Sheldrick, 1997)'
_computing_structure_solution 'SHELXS-97 (Sheldrick, 1990)'
_diffrn_ambient_temperature 130(2)
_diffrn_detector_area_resol_mean 16.356
_diffrn_measured_fraction_theta_full 0.999
_diffrn_measured_fraction_theta_max 0.999
_diffrn_measurement_device_type 'ccd Xcalibur S'
_diffrn_measurement_method '\w- amd \f-scans'
_diffrn_orient_matrix_UB_11 0.0535689586
_diffrn_orient_matrix_UB_12 -0.004142728
_diffrn_orient_matrix_UB_13 0.0081809259
_diffrn_orient_matrix_UB_21 0.0016751117
_diffrn_orient_matrix_UB_22 -0.05290786
_diffrn_orient_matrix_UB_23 -0.0060362859
_diffrn_orient_matrix_UB_31 0.0215032363
_diffrn_orient_matrix_UB_32 0.0143532555
_diffrn_orient_matrix_UB_33 -0.0199390389
_diffrn_radiation_monochromator graphite
_diffrn_radiation_type MoK\a
_diffrn_radiation_wavelength 0.71073
_diffrn_reflns_av_R_equivalents 0.0478
_diffrn_reflns_av_unetI/netI 0.0403
_diffrn_reflns_limit_h_max 17
_diffrn_reflns_limit_h_min -17
_diffrn_reflns_limit_k_max 45
_diffrn_reflns_limit_k_min -45
_diffrn_reflns_limit_l_max 18
_diffrn_reflns_limit_l_min -18
_diffrn_reflns_number 117371
_diffrn_reflns_theta_full 30.51
_diffrn_reflns_theta_max 30.51
_diffrn_reflns_theta_min 2.63
_exptl_absorpt_coefficient_mu 0.191
_exptl_absorpt_correction_type none
_exptl_crystal_colour colorless
_exptl_crystal_density_diffrn 1.209
_exptl_crystal_description prism
_exptl_crystal_F_000 1936
_exptl_crystal_size_max 0.4
_exptl_crystal_size_mid 0.3
_exptl_crystal_size_min 0.2
_refine_diff_density_max 0.427
_refine_diff_density_min -0.413
_refine_diff_density_rms 0.066
_refine_ls_extinction_method none
_refine_ls_goodness_of_fit_ref 1.19
_refine_ls_hydrogen_treatment refall
_refine_ls_matrix_type full
_refine_ls_number_parameters 817
_refine_ls_number_reflns 15318
_refine_ls_number_restraints 0
_refine_ls_restrained_S_all 1.19
_refine_ls_R_factor_all 0.0841
_refine_ls_R_factor_gt 0.0592
_refine_ls_shift/su_max 0.001
_refine_ls_shift/su_mean 0
_refine_ls_structure_factor_coef Fsqd
_refine_ls_weighting_details 'calc w=1/[\s^2^(Fo^2^)+(0.0308P)^2^+7.8649P] where P=(Fo^2^+2Fc^2^)/3'
_refine_ls_weighting_scheme calc
_refine_ls_wR_factor_gt 0.1485
_refine_ls_wR_factor_ref 0.1559
_reflns_number_gt 11330
_reflns_number_total 15318
_reflns_threshold_expression >2sigma(I)
_cod_data_source_file ic201617p_si_002_1.cif
_cod_data_source_block x0316fin
_cod_database_code 4327966

loop_
_symmetry_equiv_pos_as_xyz
'x, y, z'
'-x, y+1/2, -z+1/2'
'-x, -y, -z'
'x, -y-1/2, z-1/2'

loop_
_atom_site_label
_atom_site_type_symbol
_atom_site_fract_x
_atom_site_fract_y
_atom_site_fract_z
_atom_site_U_iso_or_equiv
_atom_site_adp_type
_atom_site_occupancy
_atom_site_symmetry_multiplicity
_atom_site_calc_flag
P1 P 1.31038(5) 0.155539(19) 0.59233(5) 0.01950(12) Uani 1 1 d
P2 P 1.29493(6) 0.10160(2) 0.40298(5) 0.02651(14) Uani 1 1 d
N1 N 1.37163(16) 0.12507(6) 0.49938(16) 0.0217(4) Uani 1 1 d
N2 N 1.48754(17) 0.12886(6) 0.48361(17) 0.0234(4) Uani 1 1 d
C1 C 1.40751(19) 0.15417(7) 0.69897(18) 0.0202(4) Uani 1 1 d
C2 C 1.3802(2) 0.12907(8) 0.78336(19) 0.0236(5) Uani 1 1 d
C3 C 1.4517(2) 0.12424(8) 0.8657(2) 0.0282(5) Uani 1 1 d
C4 C 1.5514(2) 0.14447(9) 0.8644(2) 0.0312(6) Uani 1 1 d
C5 C 1.5789(2) 0.17026(8) 0.7808(2) 0.0287(5) Uani 1 1 d
C6 C 1.5071(2) 0.17568(8) 0.6994(2) 0.0249(5) Uani 1 1 d
C7 C 1.31956(19) 0.21029(7) 0.55016(18) 0.0215(4) Uani 1 1 d
C8 C 1.3899(2) 0.22667(8) 0.4761(2) 0.0296(5) Uani 1 1 d
C9 C 1.3801(3) 0.26830(9) 0.4442(2) 0.0352(6) Uani 1 1 d
C10 C 1.3017(2) 0.29440(8) 0.4864(2) 0.0329(6) Uani 1 1 d
C11 C 1.2326(2) 0.27879(9) 0.5617(2) 0.0328(6) Uani 1 1 d
C12 C 1.2403(2) 0.23700(8) 0.5922(2) 0.0289(5) Uani 1 1 d
C13 C 1.2334(2) 0.05516(8) 0.4645(2) 0.0326(6) Uani 1 1 d
C14 C 1.2024(3) 0.02282(9) 0.3982(3) 0.0458(8) Uani 1 1 d
C15 C 1.1490(3) -0.01262(11) 0.4390(5) 0.0677(15) Uani 1 1 d
C16 C 1.1292(3) -0.01640(11) 0.5421(5) 0.0623(12) Uani 1 1 d
C17 C 1.1610(3) 0.01483(11) 0.6082(4) 0.0542(10) Uani 1 1 d
C18 C 1.2129(3) 0.05070(10) 0.5698(3) 0.0404(7) Uani 1 1 d
C19 C 1.1759(2) 0.13652(8) 0.39442(19) 0.0257(5) Uani 1 1 d
C20 C 1.0717(2) 0.12663(9) 0.4291(2) 0.0306(5) Uani 1 1 d
C21 C 0.9871(2) 0.15491(10) 0.4184(2) 0.0357(6) Uani 1 1 d
C22 C 1.0040(3) 0.19385(10) 0.3741(2) 0.0371(6) Uani 1 1 d
C23 C 1.1067(3) 0.20399(9) 0.3359(2) 0.0355(6) Uani 1 1 d
C24 C 1.1910(2) 0.17530(9) 0.3447(2) 0.0310(6) Uani 1 1 d
C25 C 1.5536(2) 0.08997(8) 0.4993(2) 0.0260(5) Uani 1 1 d
C26 C 1.6706(2) 0.10602(10) 0.4927(3) 0.0374(7) Uani 1 1 d
C27 C 1.5331(3) 0.07098(9) 0.6054(2) 0.0313(6) Uani 1 1 d
C28 C 1.5349(3) 0.05623(9) 0.4169(2) 0.0351(6) Uani 1 1 d
H1N H 1.496(3) 0.1370(10) 0.422(3) 0.037(9) Uiso 1 1 d
H2 H 1.307(3) 0.1170(10) 0.787(2) 0.031(8) Uiso 1 1 d
H3 H 1.432(3) 0.1064(10) 0.928(3) 0.036(8) Uiso 1 1 d
H4 H 1.602(3) 0.1383(12) 0.927(3) 0.057(11) Uiso 1 1 d
H5 H 1.648(3) 0.1850(10) 0.779(2) 0.032(8) Uiso 1 1 d
H6 H 1.533(2) 0.1938(10) 0.639(2) 0.033(8) Uiso 1 1 d
H8 H 1.449(3) 0.2073(10) 0.454(2) 0.035(8) Uiso 1 1 d
H9 H 1.432(3) 0.2788(11) 0.393(3) 0.049(10) Uiso 1 1 d
H10 H 1.293(3) 0.3228(10) 0.457(2) 0.035(8) Uiso 1 1 d
H11 H 1.180(3) 0.2976(11) 0.591(3) 0.047(10) Uiso 1 1 d
H12 H 1.184(3) 0.2263(10) 0.650(2) 0.034(8) Uiso 1 1 d
H14 H 1.215(3) 0.0255(10) 0.327(3) 0.036(9) Uiso 1 1 d
H15 H 1.129(4) -0.0299(14) 0.390(4) 0.075(14) Uiso 1 1 d
H16 H 1.095(3) -0.0404(12) 0.585(3) 0.055(11) Uiso 1 1 d
H17 H 1.142(4) 0.0137(15) 0.684(4) 0.091(17) Uiso 1 1 d
H18 H 1.229(3) 0.0739(10) 0.615(3) 0.036(8) Uiso 1 1 d
H20 H 1.057(3) 0.1031(10) 0.463(3) 0.035(8) Uiso 1 1 d
H21 H 0.911(3) 0.1474(11) 0.445(3) 0.048(10) Uiso 1 1 d
H22 H 0.950(3) 0.2162(11) 0.368(3) 0.047(10) Uiso 1 1 d
H23 H 1.122(3) 0.2304(11) 0.301(3) 0.038(9) Uiso 1 1 d
H24 H 1.263(2) 0.1824(9) 0.319(2) 0.024(7) Uiso 1 1 d
H26A H 1.684(3) 0.1268(12) 0.550(3) 0.050(10) Uiso 1 1 d
H26B H 1.688(3) 0.1176(12) 0.429(3) 0.048(10) Uiso 1 1 d
H26C H 1.715(3) 0.0818(11) 0.492(3) 0.042(9) Uiso 1 1 d
H27A H 1.452(3) 0.0646(11) 0.614(3) 0.045(10) Uiso 1 1 d
H27B H 1.581(2) 0.0435(10) 0.615(2) 0.031(8) Uiso 1 1 d
H27C H 1.545(3) 0.0902(13) 0.662(3) 0.062(12) Uiso 1 1 d
H28A H 1.463(3) 0.0438(10) 0.424(2) 0.035(8) Uiso 1 1 d
H28B H 1.546(3) 0.0701(13) 0.341(3) 0.064(12) Uiso 1 1 d
H28C H 1.587(3) 0.0342(12) 0.429(3) 0.053(11) Uiso 1 1 d
P3 P 0.79299(6) 0.09586(2) 0.18122(5) 0.02478(13) Uani 1 1 d
P4 P 0.81430(5) 0.151000(19) -0.00361(5) 0.02017(12) Uani 1 1 d
N3 N 0.87451(16) 0.11941(6) 0.08816(16) 0.0227(4) Uani 1 1 d
N4 N 0.98993(17) 0.12259(7) 0.10734(17) 0.0230(4) Uani 1 1 d
C29 C 0.6777(2) 0.13286(8) 0.19143(19) 0.0247(5) Uani 1 1 d
C30 C 0.5731(2) 0.12518(9) 0.1543(2) 0.0301(5) Uani 1 1 d
C31 C 0.4912(3) 0.15461(10) 0.1670(2) 0.0373(6) Uani 1 1 d
C32 C 0.5120(3) 0.19265(10) 0.2160(2) 0.0397(7) Uani 1 1 d
C33 C 0.6154(3) 0.20045(10) 0.2551(2) 0.0377(6) Uani 1 1 d
C34 C 0.6963(3) 0.17057(9) 0.2445(2) 0.0319(6) Uani 1 1 d
C35 C 0.7286(2) 0.05177(8) 0.1126(2) 0.0263(5) Uani 1 1 d
C36 C 0.7294(3) 0.04626(9) 0.0056(2) 0.0336(6) Uani 1 1 d
C37 C 0.6791(3) 0.01203(9) -0.0400(3) 0.0375(6) Uani 1 1 d
C38 C 0.6262(3) -0.01718(9) 0.0208(3) 0.0399(7) Uani 1 1 d
C39 C 0.6258(3) -0.01303(9) 0.1267(3) 0.0423(7) Uani 1 1 d
C40 C 0.6769(2) 0.02122(8) 0.1728(2) 0.0339(6) Uani 1 1 d
C41 C 0.8271(2) 0.20569(8) 0.03944(19) 0.0229(5) Uani 1 1 d
C42 C 0.7470(2) 0.23264(8) 0.0009(2) 0.0299(5) Uani 1 1 d
C43 C 0.7413(3) 0.27458(9) 0.0324(2) 0.0354(6) Uani 1 1 d
C44 C 0.8158(3) 0.28952(9) 0.1036(2) 0.0355(6) Uani 1 1 d
C45 C 0.8948(3) 0.26300(9) 0.1431(2) 0.0367(6) Uani 1 1 d
C46 C 0.9013(2) 0.22138(9) 0.1107(2) 0.0305(5) Uani 1 1 d
C47 C 0.90880(19) 0.14937(7) -0.11175(18) 0.0207(4) Uani 1 1 d
C48 C 1.0092(2) 0.17051(8) -0.1150(2) 0.0243(5) Uani 1 1 d
C49 C 1.0774(2) 0.16556(8) -0.1992(2) 0.0282(5) Uani 1 1 d
C50 C 1.0469(2) 0.14032(9) -0.2820(2) 0.0311(6) Uani 1 1 d
C51 C 0.9474(2) 0.11995(9) -0.2806(2) 0.0311(6) Uani 1 1 d
C52 C 0.8787(2) 0.12433(8) -0.19654(19) 0.0248(5) Uani 1 1 d
C55 C 1.0549(2) 0.08332(8) 0.0925(2) 0.0253(5) Uani 1 1 d
C56 C 1.0278(3) 0.04826(10) 0.1696(3) 0.0365(6) Uani 1 1 d
C57 C 1.1719(2) 0.09788(10) 0.1091(3) 0.0344(6) Uani 1 1 d
C58 C 1.0419(3) 0.06648(9) -0.0175(2) 0.0336(6) Uani 1 1 d
H2N H 0.999(3) 0.1321(10) 0.165(3) 0.033(9) Uiso 1 1 d
H30 H 0.558(3) 0.1005(11) 0.113(3) 0.040(9) Uiso 1 1 d
H31 H 0.417(3) 0.1482(12) 0.144(3) 0.056(11) Uiso 1 1 d
H32 H 0.454(3) 0.2140(10) 0.224(2) 0.036(8) Uiso 1 1 d
H33 H 0.633(3) 0.2271(12) 0.291(3) 0.053(10) Uiso 1 1 d
H34 H 0.759(3) 0.1758(13) 0.271(3) 0.062(12) Uiso 1 1 d
H36 H 0.768(3) 0.0668(11) -0.038(3) 0.050(10) Uiso 1 1 d
H37 H 0.682(3) 0.0109(11) -0.109(3) 0.041(9) Uiso 1 1 d
H38 H 0.583(4) -0.0402(15) -0.010(4) 0.084(15) Uiso 1 1 d
H39 H 0.593(3) -0.0330(11) 0.172(3) 0.048(10) Uiso 1 1 d
H40 H 0.674(3) 0.0244(10) 0.248(3) 0.039(9) Uiso 1 1 d
H42 H 0.693(3) 0.2215(10) -0.048(3) 0.040(9) Uiso 1 1 d
H43 H 0.690(3) 0.2925(10) 0.004(2) 0.032(8) Uiso 1 1 d
H44 H 0.810(3) 0.3174(12) 0.129(3) 0.057(11) Uiso 1 1 d
H45 H 0.951(3) 0.2721(10) 0.189(3) 0.040(9) Uiso 1 1 d
H46 H 0.961(3) 0.2052(10) 0.131(2) 0.032(8) Uiso 1 1 d
H48 H 1.040(2) 0.1877(9) -0.057(2) 0.025(7) Uiso 1 1 d
H49 H 1.155(3) 0.1777(11) -0.196(3) 0.044(9) Uiso 1 1 d
H50 H 1.094(2) 0.1396(9) -0.337(2) 0.027(8) Uiso 1 1 d
H51 H 0.925(3) 0.1040(10) -0.345(3) 0.038(9) Uiso 1 1 d
H52 H 0.808(2) 0.1090(9) -0.199(2) 0.025(7) Uiso 1 1 d
H56A H 0.952(3) 0.0354(11) 0.154(3) 0.050(10) Uiso 1 1 d
H56B H 1.041(3) 0.0573(13) 0.244(3) 0.068(12) Uiso 1 1 d
H56C H 1.082(3) 0.0223(10) 0.157(2) 0.038(9) Uiso 1 1 d
H57A H 1.184(3) 0.1090(11) 0.177(3) 0.040(9) Uiso 1 1 d
H57B H 1.194(3) 0.1205(11) 0.060(3) 0.044(10) Uiso 1 1 d
H57C H 1.218(2) 0.0745(10) 0.106(2) 0.027(7) Uiso 1 1 d
H58A H 0.965(3) 0.0579(11) -0.035(3) 0.046(10) Uiso 1 1 d
H58B H 1.060(3) 0.0869(10) -0.076(3) 0.039(9) Uiso 1 1 d
H58C H 1.086(2) 0.0427(10) -0.023(2) 0.028(8) Uiso 1 1 d

loop_
_atom_site_aniso_label
_atom_site_aniso_U_11
_atom_site_aniso_U_22
_atom_site_aniso_U_33
_atom_site_aniso_U_23
_atom_site_aniso_U_13
_atom_site_aniso_U_12
P1 0.0190(3) 0.0200(3) 0.0195(3) -0.0005(2) 0.0013(2) -0.0010(2)
P2 0.0312(3) 0.0249(3) 0.0234(3) -0.0052(2) -0.0035(2) 0.0017(3)
N1 0.0202(9) 0.0227(9) 0.0222(10) -0.0027(8) 0.0015(7) 0.0003(7)
N2 0.0212(10) 0.0224(9) 0.0265(11) 0.0030(8) 0.0057(8) 0.0013(8)
C1 0.0211(10) 0.0192(10) 0.0203(10) -0.0028(8) -0.0004(8) 0.0004(8)
C2 0.0251(12) 0.0214(11) 0.0243(12) -0.0010(9) 0.0002(9) -0.0013(9)
C3 0.0347(14) 0.0260(12) 0.0240(12) 0.0010(10) -0.0030(10) 0.0004(10)
C4 0.0327(14) 0.0317(13) 0.0292(13) -0.0025(11) -0.0084(11) 0.0039(11)
C5 0.0245(12) 0.0292(12) 0.0322(14) -0.0055(10) -0.0021(10) -0.0008(10)
C6 0.0252(12) 0.0229(11) 0.0264(12) -0.0035(9) 0.0021(9) -0.0018(9)
C7 0.0234(11) 0.0215(10) 0.0195(11) 0.0010(8) -0.0010(9) -0.0006(9)
C8 0.0320(14) 0.0242(12) 0.0326(14) 0.0006(10) 0.0114(11) -0.0010(10)
C9 0.0436(16) 0.0268(13) 0.0354(15) 0.0045(11) 0.0125(13) -0.0043(11)
C10 0.0427(16) 0.0231(12) 0.0328(14) 0.0050(10) 0.0013(12) 0.0010(11)
C11 0.0358(15) 0.0267(13) 0.0360(15) 0.0024(11) 0.0054(12) 0.0085(11)
C12 0.0296(13) 0.0301(13) 0.0269(13) 0.0036(10) 0.0072(10) 0.0052(10)
C13 0.0277(13) 0.0202(11) 0.0498(17) -0.0019(11) -0.0113(12) 0.0017(10)
C14 0.0438(18) 0.0265(14) 0.067(2) -0.0123(14) -0.0226(17) 0.0064(12)
C15 0.045(2) 0.0247(15) 0.133(5) -0.017(2) -0.033(3) -0.0016(14)
C16 0.0338(18) 0.0273(16) 0.126(4) 0.015(2) -0.013(2) -0.0034(13)
C17 0.0368(17) 0.0364(17) 0.089(3) 0.0204(18) -0.0008(18) -0.0047(13)
C18 0.0404(17) 0.0305(14) 0.0504(19) 0.0060(13) -0.0036(14) -0.0087(12)
C19 0.0304(13) 0.0262(12) 0.0203(11) -0.0032(9) -0.0061(9) 0.0011(10)
C20 0.0349(14) 0.0295(13) 0.0274(13) 0.0025(10) -0.0032(11) -0.0038(11)
C21 0.0304(14) 0.0430(16) 0.0338(15) 0.0004(12) -0.0017(11) 0.0032(12)
C22 0.0377(16) 0.0397(15) 0.0338(15) 0.0004(12) -0.0077(12) 0.0077(13)
C23 0.0417(16) 0.0320(14) 0.0326(15) 0.0054(11) -0.0072(12) 0.0022(12)
C24 0.0333(14) 0.0335(14) 0.0263(13) 0.0019(10) -0.0043(11) -0.0032(11)
C25 0.0275(12) 0.0218(11) 0.0288(12) 0.0011(9) 0.0038(10) 0.0049(9)
C26 0.0262(14) 0.0334(15) 0.0528(19) 0.0062(14) 0.0068(13) 0.0066(11)
C27 0.0378(15) 0.0249(12) 0.0314(14) 0.0036(11) 0.0049(11) 0.0059(11)
C28 0.0433(17) 0.0280(13) 0.0342(15) -0.0041(11) 0.0048(13) 0.0103(12)
P3 0.0279(3) 0.0255(3) 0.0209(3) 0.0030(2) 0.0016(2) 0.0000(2)
P4 0.0190(3) 0.0221(3) 0.0195(3) 0.0003(2) -0.0009(2) -0.0007(2)
N3 0.0204(9) 0.0255(10) 0.0221(10) 0.0035(8) -0.0011(8) 0.0003(8)
N4 0.0214(10) 0.0243(10) 0.0232(10) -0.0037(8) -0.0038(8) 0.0013(8)
C29 0.0276(12) 0.0265(11) 0.0201(11) 0.0016(9) 0.0056(9) 0.0000(9)
C30 0.0316(13) 0.0296(13) 0.0292(13) 0.0014(11) 0.0011(11) 0.0006(10)
C31 0.0331(15) 0.0424(16) 0.0362(15) 0.0014(13) 0.0015(12) 0.0049(12)
C32 0.0428(17) 0.0375(15) 0.0388(16) 0.0017(13) 0.0145(13) 0.0120(13)
C33 0.0483(18) 0.0319(14) 0.0327(15) -0.0062(12) 0.0100(13) 0.0007(13)
C34 0.0347(15) 0.0324(13) 0.0287(13) -0.0044(11) 0.0061(11) -0.0050(11)
C35 0.0269(12) 0.0218(11) 0.0303(13) 0.0026(9) 0.0037(10) 0.0014(9)
C36 0.0412(16) 0.0265(13) 0.0331(14) 0.0025(11) 0.0012(12) -0.0071(11)
C37 0.0433(17) 0.0311(14) 0.0381(16) -0.0028(12) -0.0009(13) -0.0056(12)
C38 0.0380(16) 0.0232(13) 0.058(2) -0.0042(13) 0.0021(14) -0.0036(11)
C39 0.0442(17) 0.0249(13) 0.058(2) 0.0033(13) 0.0164(15) -0.0048(12)
C40 0.0406(16) 0.0235(12) 0.0376(15) 0.0034(11) 0.0123(12) 0.0028(11)
C41 0.0235(11) 0.0242(11) 0.0210(11) -0.0003(9) 0.0028(9) 0.0005(9)
C42 0.0308(13) 0.0283(13) 0.0307(13) -0.0028(10) -0.0065(11) 0.0029(10)
C43 0.0399(16) 0.0272(13) 0.0391(16) -0.0021(11) -0.0046(12) 0.0083(11)
C44 0.0453(17) 0.0247(12) 0.0367(15) -0.0081(11) 0.0017(13) 0.0004(12)
C45 0.0419(16) 0.0333(14) 0.0349(15) -0.0078(12) -0.0090(13) -0.0045(12)
C46 0.0298(13) 0.0296(13) 0.0322(14) -0.0010(11) -0.0076(11) 0.0012(10)
C47 0.0211(11) 0.0203(10) 0.0208(11) 0.0022(8) -0.0007(8) 0.0001(8)
C48 0.0231(11) 0.0244(11) 0.0255(12) 0.0024(9) -0.0023(9) -0.0022(9)
C49 0.0234(12) 0.0298(12) 0.0314(13) 0.0062(10) 0.0014(10) -0.0021(10)
C50 0.0301(13) 0.0348(14) 0.0283(13) 0.0007(11) 0.0088(11) 0.0024(11)
C51 0.0364(15) 0.0316(13) 0.0253(13) -0.0036(10) 0.0022(11) -0.0010(11)
C52 0.0256(12) 0.0246(11) 0.0241(12) 0.0001(9) -0.0004(9) -0.0026(9)
C55 0.0248(12) 0.0242(11) 0.0268(12) 0.0007(9) -0.0027(9) 0.0041(9)
C56 0.0397(16) 0.0321(14) 0.0376(16) 0.0079(12) -0.0020(13) 0.0080(12)
C57 0.0271(13) 0.0326(14) 0.0436(17) -0.0076(13) -0.0019(12) 0.0057(11)
C58 0.0419(16) 0.0282(13) 0.0306(14) -0.0054(11) -0.0068(12) 0.0090(12)

loop_
_atom_type_symbol
_atom_type_description
_atom_type_scat_dispersion_real
_atom_type_scat_dispersion_imag
_atom_type_scat_source
P P 0.1023 0.0942 'International Tables Vol C Tables 4.2.6.8 and 6.1.1.4'
N N 0.0061 0.0033 'International Tables Vol C Tables 4.2.6.8 and 6.1.1.4'
C C 0.0033 0.0016 'International Tables Vol C Tables 4.2.6.8 and 6.1.1.4'
H H 0 0 'International Tables Vol C Tables 4.2.6.8 and 6.1.1.4'

loop_
_geom_angle_atom_site_label_1
_geom_angle_atom_site_label_2
_geom_angle_atom_site_label_3
_geom_angle
N1 P1 C1 103.12(10)
N1 P1 C7 107.47(11)
C1 P1 C7 101.98(11)
N1 P2 C13 104.98(12)
N1 P2 C19 102.59(10)
C13 P2 C19 100.38(12)
N2 N1 P1 119.05(15)
N2 N1 P2 118.16(15)
P1 N1 P2 120.41(12)
N1 N2 C25 116.75(19)
N1 N2 H1N 106(2)
C25 N2 H1N 108(2)
C2 C1 C6 119.1(2)
C2 C1 P1 116.56(18)
C6 C1 P1 124.32(19)
C3 C2 C1 120.7(2)
C3 C2 H2 120.2(18)
C1 C2 H2 118.8(18)
C4 C3 C2 120.0(2)
C4 C3 H3 119.1(18)
C2 C3 H3 120.8(18)
C3 C4 C5 119.7(2)
C3 C4 H4 116(2)
C5 C4 H4 125(2)
C6 C5 C4 120.4(2)
C6 C5 H5 119.1(18)
C4 C5 H5 120.5(18)
C5 C6 C1 120.0(2)
C5 C6 H6 117.1(17)
C1 C6 H6 122.7(17)
C8 C7 C12 118.3(2)
C8 C7 P1 126.85(19)
C12 C7 P1 114.64(18)
C9 C8 C7 120.4(2)
C9 C8 H8 124.4(18)
C7 C8 H8 115.0(18)
C10 C9 C8 120.8(3)
C10 C9 H9 121(2)
C8 C9 H9 118(2)
C11 C10 C9 119.5(3)
C11 C10 H10 121.9(19)
C9 C10 H10 118.4(19)
C10 C11 C12 120.0(3)
C10 C11 H11 118(2)
C12 C11 H11 122(2)
C11 C12 C7 121.0(2)
C11 C12 H12 117.1(17)
C7 C12 H12 121.9(17)
C14 C13 C18 118.6(3)
C14 C13 P2 116.0(3)
C18 C13 P2 125.4(2)
C13 C14 C15 119.2(4)
C13 C14 H14 120(2)
C15 C14 H14 121(2)
C16 C15 C14 121.5(4)
C16 C15 H15 127(3)
C14 C15 H15 111(3)
C15 C16 C17 119.8(4)
C15 C16 H16 132(2)
C17 C16 H16 108(2)
C16 C17 C18 120.0(4)
C16 C17 H17 121(3)
C18 C17 H17 119(3)
C13 C18 C17 120.9(3)
C13 C18 H18 119(2)
C17 C18 H18 120(2)
C20 C19 C24 117.9(2)
C20 C19 P2 125.3(2)
C24 C19 P2 116.7(2)
C21 C20 C19 121.0(3)
C21 C20 H20 117(2)
C19 C20 H20 122(2)
C22 C21 C20 120.7(3)
C22 C21 H21 119(2)
C20 C21 H21 120(2)
C21 C22 C23 119.4(3)
C21 C22 H22 125(2)
C23 C22 H22 115(2)
C24 C23 C22 119.9(3)
C24 C23 H23 117(2)
C22 C23 H23 123(2)
C23 C24 C19 121.0(3)
C23 C24 H24 120.0(17)
C19 C24 H24 119.0(17)
N2 C25 C27 111.1(2)
N2 C25 C28 113.8(2)
C27 C25 C28 109.0(2)
N2 C25 C26 103.3(2)
C27 C25 C26 109.8(2)
C28 C25 C26 109.7(2)
C25 C26 H26A 110(2)
C25 C26 H26B 113(2)
H26A C26 H26B 111(3)
C25 C26 H26C 106(2)
H26A C26 H26C 116(3)
H26B C26 H26C 100(3)
C25 C27 H27A 110(2)
C25 C27 H27B 109.9(17)
H27A C27 H27B 111(3)
C25 C27 H27C 114(2)
H27A C27 H27C 101(3)
H27B C27 H27C 110(3)
C25 C28 H28A 111.1(19)
C25 C28 H28B 109(2)
H28A C28 H28B 111(3)
C25 C28 H28C 107(2)
H28A C28 H28C 107(3)
H28B C28 H28C 111(3)
N3 P3 C35 104.10(11)
N3 P3 C29 102.73(10)
C35 P3 C29 100.79(12)
N3 P4 C47 103.73(10)
N3 P4 C41 107.84(11)
C47 P4 C41 101.85(11)
N4 N3 P4 120.02(15)
N4 N3 P3 118.68(15)
P4 N3 P3 118.65(12)
N3 N4 C55 116.48(19)
N3 N4 H2N 109(2)
C55 N4 H2N 111(2)
C30 C29 C34 118.0(2)
C30 C29 P3 125.0(2)
C34 C29 P3 117.0(2)
C31 C30 C29 120.9(3)
C31 C30 H30 119(2)
C29 C30 H30 120(2)
C30 C31 C32 120.4(3)
C30 C31 H31 120(2)
C32 C31 H31 119(2)
C31 C32 C33 119.3(3)
C31 C32 H32 120.7(19)
C33 C32 H32 120.0(19)
C34 C33 C32 120.1(3)
C34 C33 H33 118(2)
C32 C33 H33 122(2)
C33 C34 C29 121.2(3)
C33 C34 H34 118(3)
C29 C34 H34 121(3)
C36 C35 C40 118.0(3)
C36 C35 P3 124.8(2)
C40 C35 P3 117.2(2)
C37 C36 C35 121.2(3)
C37 C36 H36 120(2)
C35 C36 H36 119(2)
C38 C37 C36 119.8(3)
C38 C37 H37 124(2)
C36 C37 H37 116(2)
C39 C38 C37 120.3(3)
C39 C38 H38 118(3)
C37 C38 H38 121(3)
C38 C39 C40 120.0(3)
C38 C39 H39 124(2)
C40 C39 H39 116(2)
C39 C40 C35 120.7(3)
C39 C40 H40 119.4(19)
C35 C40 H40 120(2)
C46 C41 C42 118.7(2)
C46 C41 P4 126.8(2)
C42 C41 P4 114.29(19)
C43 C42 C41 121.0(3)
C43 C42 H42 119.7(19)
C41 C42 H42 119.2(19)
C44 C43 C42 119.3(3)
C44 C43 H43 120(2)
C42 C43 H43 120(2)
C43 C44 C45 120.2(3)
C43 C44 H44 120(2)
C45 C44 H44 120(2)
C44 C45 C46 120.5(3)
C44 C45 H45 124(2)
C46 C45 H45 116(2)
C45 C46 C41 120.2(3)
C45 C46 H46 118.9(19)
C41 C46 H46 120.5(19)
C52 C47 C48 118.6(2)
C52 C47 P4 116.54(18)
C48 C47 P4 124.85(18)
C49 C48 C47 120.2(2)
C49 C48 H48 115.1(17)
C47 C48 H48 124.5(17)
C48 C49 C50 120.5(2)
C48 C49 H49 119.2(19)
C50 C49 H49 119.9(19)
C51 C50 C49 119.9(2)
C51 C50 H50 124.0(19)
C49 C50 H50 116.0(19)
C52 C51 C50 120.3(3)
C52 C51 H51 121.7(19)
C50 C51 H51 117.9(19)
C51 C52 C47 120.5(2)
C51 C52 H52 117.5(16)
C47 C52 H52 121.9(16)
N4 C55 C58 110.9(2)
N4 C55 C57 103.6(2)
C58 C55 C57 109.6(2)
N4 C55 C56 113.9(2)
C58 C55 C56 109.2(2)
C57 C55 C56 109.5(2)
C55 C56 H56A 111(2)
C55 C56 H56B 112(2)
H56A C56 H56B 116(3)
C55 C56 H56C 109.1(18)
H56A C56 H56C 103(3)
H56B C56 H56C 105(3)
C55 C57 H57A 113(2)
C55 C57 H57B 113(2)
H57A C57 H57B 106(3)
C55 C57 H57C 109.0(18)
H57A C57 H57C 104(3)
H57B C57 H57C 113(3)
C55 C58 H58A 114(2)
C55 C58 H58B 116.6(18)
H58A C58 H58B 101(3)
C55 C58 H58C 107.2(18)
H58A C58 H58C 108(3)
H58B C58 H58C 109(3)

loop_
_geom_bond_atom_site_label_1
_geom_bond_atom_site_label_2
_geom_bond_distance
P1 N1 1.713(2)
P1 C1 1.821(2)
P1 C7 1.821(2)
P2 N1 1.728(2)
P2 C13 1.835(3)
P2 C19 1.837(3)
N1 N2 1.444(3)
N2 C25 1.489(3)
N2 H1N 0.84(3)
C1 C2 1.389(3)
C1 C6 1.401(3)
C2 C3 1.386(4)
C2 H2 0.98(3)
C3 C4 1.382(4)
C3 H3 1.01(3)
C4 C5 1.395(4)
C4 H4 1.04(4)
C5 C6 1.381(4)
C5 H5 0.97(3)
C6 H6 1.02(3)
C7 C8 1.389(3)
C7 C12 1.399(3)
C8 C9 1.387(4)
C8 H8 0.99(3)
C9 C10 1.382(4)
C9 H9 0.97(4)
C10 C11 1.381(4)
C10 H10 0.98(3)
C11 C12 1.384(4)
C11 H11 0.96(4)
C12 H12 1.08(3)
C13 C14 1.388(4)
C13 C18 1.388(5)
C14 C15 1.402(6)
C14 H14 0.94(3)
C15 C16 1.358(7)
C15 H15 0.87(5)
C16 C17 1.363(6)
C16 H16 1.03(4)
C17 C18 1.394(4)
C17 H17 1.00(5)
C18 H18 0.96(3)
C19 C20 1.392(4)
C19 C24 1.398(4)
C20 C21 1.379(4)
C20 H20 0.88(3)
C21 C22 1.375(4)
C21 H21 1.02(4)
C22 C23 1.391(4)
C22 H22 0.98(4)
C23 C24 1.383(4)
C23 H23 0.97(3)
C24 H24 0.97(3)
C25 C27 1.516(4)
C25 C28 1.524(4)
C25 C26 1.527(4)
C26 H26A 1.00(4)
C26 H26B 0.93(4)
C26 H26C 0.94(4)
C27 H27A 1.02(4)
C27 H27B 1.06(3)
C27 H27C 0.97(4)
C28 H28A 0.97(3)
C28 H28B 1.08(4)
C28 H28C 0.96(4)
P3 N3 1.732(2)
P3 C35 1.832(3)
P3 C29 1.843(3)
P4 N3 1.717(2)
P4 C47 1.816(2)
P4 C41 1.826(2)
N3 N4 1.443(3)
N4 C55 1.490(3)
N4 H2N 0.81(3)
C29 C30 1.392(4)
C29 C34 1.395(4)
C30 C31 1.382(4)
C30 H30 0.96(3)
C31 C32 1.384(4)
C31 H31 0.98(4)
C32 C33 1.389(5)
C32 H32 0.98(3)
C33 C34 1.379(4)
C33 H33 0.98(4)
C34 H34 0.87(4)
C35 C36 1.391(4)
C35 C40 1.394(4)
C36 C37 1.379(4)
C36 H36 0.98(4)
C37 C38 1.376(4)
C37 H37 0.90(4)
C38 C39 1.372(5)
C38 H38 0.99(5)
C39 C40 1.387(4)
C39 H39 0.95(4)
C40 H40 0.98(3)
C41 C46 1.386(4)
C41 C42 1.395(3)
C42 C43 1.391(4)
C42 H42 0.98(3)
C43 C44 1.380(4)
C43 H43 0.92(3)
C44 C45 1.381(4)
C44 H44 0.94(4)
C45 C46 1.385(4)
C45 H45 0.95(3)
C46 H46 0.93(3)
C47 C52 1.400(3)
C47 C48 1.404(3)
C48 C49 1.381(4)
C48 H48 1.00(3)
C49 C50 1.385(4)
C49 H49 1.03(3)
C50 C51 1.382(4)
C50 H50 0.91(3)
C51 C52 1.381(4)
C51 H51 1.01(3)
C52 H52 1.00(3)
C55 C58 1.524(4)
C55 C57 1.524(4)
C55 C56 1.528(4)
C56 H56A 1.03(4)
C56 H56B 1.01(4)
C56 H56C 1.07(3)
C57 H57A 0.95(3)
C57 H57B 0.99(4)
C57 H57C 0.93(3)
C58 H58A 1.01(4)
C58 H58B 1.02(3)
C58 H58C 0.93(3)
